data_2005377
loop_
_publ_author_name
'Steiner, Th.'

_publ_section_title
;
 17\a-Ethynyl-19-nor-3-oxo-4-androsten-17\b-yl Acetate (Norethindrone
 Acetate)
;
_journal_issue 9
_journal_name_full 'Acta Crystallographica Section C'
_journal_page_first 2261
_journal_page_last 2263
_journal_paper_doi 10.1107/S0108270196002417
_journal_volume 52
_journal_year 1996
_chemical_formula_sum 'C22 H28 O3'
_chemical_formula_weight 340.5
_space_group_IT_number 19
_symmetry_cell_setting orthorhombic
_symmetry_space_group_name_Hall 'P 2ac 2ab'
_symmetry_space_group_name_H-M 'P 21 21 21'
_atom_type_scat_source 'SHELXL93 (Sheldrick, 1993)'
_cell_angle_alpha 90
_cell_angle_beta 90
_cell_angle_gamma 90
_cell_formula_units_Z 4
_cell_length_a 6.8302(8)
_cell_length_b 12.164(1)
_cell_length_c 23.846(4)
_cell_measurement_reflns_used 25
_cell_measurement_temperature 295(2)
_cell_measurement_theta_max 30.4
_cell_measurement_theta_min 7.5
_cell_volume 1981.2(4)
_computing_cell_refinement 'CAD-4 Software'
_computing_data_collection 'CAD-4 Software (Enraf-Nonius, 1989)'
_computing_data_reduction 'CAD-4 Software'
_computing_molecular_graphics 'ORTEPII (Johnson, 1976)'
_computing_publication_material SHELXL93
_computing_structure_refinement 'SHELXL93 (Sheldrick, 1993)'
_computing_structure_solution 'SHELXS86 (Sheldrick, 1985)'
_diffrn_measurement_device 'Enraf-Nonius Turbo CAD-4'
_diffrn_measurement_method '\w/2\q scans'
_diffrn_radiation_type CuK\a
_diffrn_radiation_wavelength 1.54184
_diffrn_reflns_av_R_equivalents 0.010
_diffrn_reflns_limit_h_max 0
_diffrn_reflns_limit_h_min -7
_diffrn_reflns_limit_k_max 13
_diffrn_reflns_limit_k_min 0
_diffrn_reflns_limit_l_max 1
_diffrn_reflns_limit_l_min -26
_diffrn_reflns_number 1765
_diffrn_reflns_theta_max 59.8
_diffrn_standards_decay_% 1.0
_diffrn_standards_interval_count 200
_diffrn_standards_number 3
_exptl_absorpt_coefficient_mu 0.587
_exptl_absorpt_correction_type none
_exptl_crystal_colour colourless
_exptl_crystal_density_diffrn 1.14
_exptl_crystal_density_method none
_exptl_crystal_description plate
_exptl_crystal_size_max 0.5
_exptl_crystal_size_mid 0.3
_exptl_crystal_size_min 0.04
_refine_diff_density_max 0.14
_refine_diff_density_min -0.16
_refine_ls_extinction_method none
_refine_ls_goodness_of_fit_obs 1.09
_refine_ls_hydrogen_treatment 'H atoms see text'
_refine_ls_number_parameters 255
_refine_ls_number_reflns 1704
_refine_ls_R_factor_obs 0.059
_refine_ls_shift/esd_max 0.000
_refine_ls_structure_factor_coef Fsqd
_refine_ls_weighting_scheme
;                    1/[\s^2^(F^2^)+(0.0796P)^2^+1.1716P] where
P = (F~o~^2^+2F~c~^2^)/3
;
_refine_ls_wR_factor_obs 0.156
_reflns_number_observed 1437
_reflns_number_total 1704
_reflns_observed_criterion I>2\s(I)
_cod_data_source_file ka1177.cif
_cod_data_source_block ka1177a
_cod_depositor_comments
;
The following automatic conversions were performed:

'_cell_measurement_temperature' value 'room' was changed to '295(2)'
- the room/ambient temperature average [293;298] in Kelvins(K) was
taken.

Automatic conversion script
Id: cif_fix_values 1646 2011-03-28 12:23:43Z adriana 

The following automatic conversions were performed:

'_cell_measurement_temperature' value 'room' was changed to '295(2)'
- the room/ambient temperature average [293;298] in Kelvins(K) was
taken.

Automatic conversion script
Id: cif_fix_values 1715 2011-07-08 13:25:40Z adriana 
;
_cod_database_code 2005377

loop_
_symmetry_equiv_pos_as_xyz
x,y,z
1/2-x,-y,1/2+z
-x,1/2+y,1/2-z
1/2+x,1/2-y,-z

loop_
_atom_site_label
_atom_site_fract_x
_atom_site_fract_y
_atom_site_fract_z
_atom_site_U_iso_or_equiv
O(3) .8519(8) .6463(4) .4845(2) .119(2)
O(17) .1844(6) .7420(3) .8955(1) .066(1)
C(1) .7584(9) .7448(5) .6246(2) .070(2)
C(2) .8118(9) .7629(5) .5633(2) .073(2)
C(3) .7622(9) .6662(5) .5283(2) .074(2)
C(4) .5980(10) .5982(4) .5451(2) .076(2)
C(5) .4884(8) .6219(4) .5905(2) .058(1)
C(6) .2964(9) .5658(5) .5992(2) .072(2)
C(7) .2558(9) .5362(4) .6604(2) .065(1)
C(8) .2861(7) .6357(3) .6989(2) .049(1)
C(9) .4998(8) .6767(3) .6928(2) .050(1)
C(10) .5459(8) .7107(4) .6318(2) .055(1)
C(11) .5488(8) .7697(4) .7343(2) .058(1)
C(12) .4961(8) .7400(4) .7953(2) .059(1)
C(13) .2823(7) .7047(3) .7995(2) .048(1)
C(14) .2456(7) .6074(3) .7602(2) .050(1)
C(15) .0456(9) .5643(5) .7768(2) .070(2)
C(16) .0322(8) .5867(5) .8414(2) .066(1)
C(17) .2196(8) .6520(4) .8564(2) .054(1)
C(18) .1453(9) .8021(4) .7877(2) .070(2)
C(20) .3704(9) .5805(4) .8796(2) .059(1)
C(21) .4927(10) .5237(4) .8987(2) .069(2)
C(22) .1072(10) .7199(6) .9466(2) .083(2)
O(22) .0641(8) .6288(4) .9617(2) .107(2)
C(23) .0855(14) .8254(6) .9789(3) .114(3)
H(1A) .8527(9) .6812(5) .6421(2) .079(17)
H(1B) .7844(9) .8204(5) .6480(2) .117(22)
H(2A) .7337(9) .8347(5) .5475(2) .073(15)
H(2B) .9682(9) .7794(5) .5600(2) .114(22)
H(4) .5621(10) .5257(4) .5202(2) .104(20)
H(6A) .2931(9) .4909(5) .5742(2) .097(18)
H(6B) .1798(9) .6194(5) .5842(2) .078(16)
H(7A) .3535(9) .4700(4) .6733(2) .058(13)
H(7B) .1057(9) .5070(4) .6645(2) .069(15)
H(8) .1869(7) .7011(3) .6860(2) .034(10)
H(9) .5952(8) .6076(3) .7029(2) .039(10)
H(10) .4564(8) .7826(4) .6224(2) .048(11)
H(11A) .7049(8) .7879(4) .7319(2) .075(16)
H(11B) .4692(8) .8436(4) .7222(2) .090(18)
H(12A) .5902(8) .6733(4) .8097(2) .057(13)
H(12B) .5211(8) .8109(4) .8222(2) .070(14)
H(14) .3509(7) .5440(3) .7718(2) .051(12)
H(15A) .0335(9) .4766(5) .7679(2) .115(23)
H(15B) -.0699(9) .6077(5) .7543(2) .098(20)
H(16A) -.0983(8) .6345(5) .8512(2) .107(21)
H(16B) .0268(8) .5096(5) .8646(2) .068(14)
H(18A) -.0065(9) .7750(4) .7909(2) .118(24)
H(18B) .1726(9) .8335(4) .7456(2) .140(26)
H(18C) .1724(9) .8670(4) .8183(2) .113(22)
H(21) .6060(10) .4710(4) .9164(2) .091(18)
H(10A) .1382(14) .8937(6) .9534(3) .285(71)
H(10B) .1709(14) .8206(6) 1.0174(3) .163(35)
H(10C) -.0682(14) .8383(6) .9892(3) .213(45)

loop_
_geom_angle_atom_site_label_1
_geom_angle_atom_site_label_2
_geom_angle_atom_site_label_3
_geom_angle
_geom_angle_publ_flag
C(22) O(17) C(17) 119.4(4) yes
C(10) C(1) C(2) 112.1(5) yes
C(3) C(2) C(1) 111.7(5) yes
O(3) C(3) C(4) 120.4(6) yes
O(3) C(3) C(2) 121.2(6) yes
C(4) C(3) C(2) 118.3(5) yes
C(5) C(4) C(3) 122.0(5) yes
C(4) C(5) C(6) 120.1(5) yes
C(4) C(5) C(10) 122.1(5) yes
C(6) C(5) C(10) 117.6(4) yes
C(5) C(6) C(7) 113.6(4) yes
C(6) C(7) C(8) 111.2(4) yes
C(14) C(8) C(7) 111.8(4) yes
C(14) C(8) C(9) 109.5(4) yes
C(7) C(8) C(9) 109.0(4) yes
C(11) C(9) C(10) 111.4(4) yes
C(11) C(9) C(8) 112.4(4) yes
C(10) C(9) C(8) 111.5(4) yes
C(5) C(10) C(1) 111.7(4) yes
C(5) C(10) C(9) 111.6(4) yes
C(1) C(10) C(9) 111.9(4) yes
C(12) C(11) C(9) 112.5(4) yes
C(13) C(12) C(11) 110.6(4) yes
C(12) C(13) C(14) 109.5(4) yes
C(12) C(13) C(18) 110.7(4) yes
C(14) C(13) C(18) 112.7(4) yes
C(12) C(13) C(17) 115.8(4) yes
C(14) C(13) C(17) 99.8(3) yes
C(18) C(13) C(17) 107.9(4) yes
C(15) C(14) C(8) 119.4(4) yes
C(15) C(14) C(13) 104.8(4) yes
C(8) C(14) C(13) 112.4(3) yes
C(14) C(15) C(16) 104.4(4) yes
C(17) C(16) C(15) 105.6(4) yes
C(20) C(17) O(17) 108.7(4) yes
C(20) C(17) C(16) 111.5(4) yes
O(17) C(17) C(16) 113.4(4) yes
C(20) C(17) C(13) 112.4(4) yes
O(17) C(17) C(13) 107.1(3) yes
C(16) C(17) C(13) 103.6(4) yes
C(21) C(20) C(17) 179.4(5) yes
O(22) C(22) O(17) 123.2(5) yes
O(22) C(22) C(23) 127.6(6) yes
O(17) C(22) C(23) 109.2(6) yes
C(10) C(1) H(1A) 109.2(3) no
C(2) C(1) H(1A) 109.2(3) no
C(10) C(1) H(1B) 109.2(3) no
C(2) C(1) H(1B) 109.2(3) no
H(1A) C(1) H(1B) 107.9 no
C(3) C(2) H(2A) 109.3(3) no
C(1) C(2) H(2A) 109.3(3) no
C(3) C(2) H(2B) 109.3(3) no
C(1) C(2) H(2B) 109.3(3) no
H(2A) C(2) H(2B) 107.9 no
C(5) C(4) H(4) 119.0(3) no
C(3) C(4) H(4) 119.0(3) no
C(5) C(6) H(6A) 108.9(3) no
C(7) C(6) H(6A) 108.9(3) no
C(5) C(6) H(6B) 108.9(3) no
C(7) C(6) H(6B) 108.9(3) no
H(6A) C(6) H(6B) 107.7 no
C(6) C(7) H(7A) 109.4(3) no
C(8) C(7) H(7A) 109.4(3) no
C(6) C(7) H(7B) 109.4(3) no
C(8) C(7) H(7B) 109.4(3) no
H(7A) C(7) H(7B) 108.0 no
C(14) C(8) H(8) 108.9(2) no
C(7) C(8) H(8) 108.9(3) no
C(9) C(8) H(8) 108.9(2) no
C(11) C(9) H(9) 107.1(3) no
C(10) C(9) H(9) 107.1(3) no
C(8) C(9) H(9) 107.1(2) no
C(5) C(10) H(10) 107.1(3) no
C(1) C(10) H(10) 107.1(3) no
C(9) C(10) H(10) 107.1(3) no
C(12) C(11) H(11A) 109.1(3) no
C(9) C(11) H(11A) 109.1(3) no
C(12) C(11) H(11B) 109.1(3) no
C(9) C(11) H(11B) 109.1(3) no
H(11A) C(11) H(11B) 107.8 no
C(13) C(12) H(12A) 109.5(2) no
C(11) C(12) H(12A) 109.5(3) no
C(13) C(12) H(12B) 109.5(2) no
C(11) C(12) H(12B) 109.5(2) no
H(12A) C(12) H(12B) 108.1 no
C(15) C(14) H(14) 106.5(3) no
C(8) C(14) H(14) 106.5(3) no
C(13) C(14) H(14) 106.5(2) no
C(14) C(15) H(15A) 110.9(3) no
C(16) C(15) H(15A) 110.9(3) no
C(14) C(15) H(15B) 110.9(3) no
C(16) C(15) H(15B) 110.9(3) no
H(15A) C(15) H(15B) 108.9 no
C(17) C(16) H(16A) 110.6(3) no
C(15) C(16) H(16A) 110.6(3) no
C(17) C(16) H(16B) 110.6(3) no
C(15) C(16) H(16B) 110.6(3) no
H(16A) C(16) H(16B) 108.8 no
C(13) C(18) H(18A) 109.5(3) no
C(13) C(18) H(18B) 109.5(3) no
H(18A) C(18) H(18B) 109.5 no
C(13) C(18) H(18C) 109.5(3) no
H(18A) C(18) H(18C) 109.5 no
H(18B) C(18) H(18C) 109.5 no
C(22) C(23) H(10A) 109.5(4) no
C(22) C(23) H(10B) 109.5(4) no
H(10A) C(23) H(10B) 109.5 no
C(22) C(23) H(10C) 109.5(4) no
H(10A) C(23) H(10C) 109.5 no
H(10B) C(23) H(10C) 109.5 no

loop_
_geom_bond_atom_site_label_1
_geom_bond_atom_site_label_2
_geom_bond_distance
_geom_bond_publ_flag
O(3) C(3) 1.234(6) yes
O(17) C(22) 1.355(7) yes
O(17) C(17) 1.458(5) yes
C(1) C(10) 1.519(8) yes
C(1) C(2) 1.524(7) yes
C(2) C(3) 1.482(7) yes
C(3) C(4) 1.450(8) yes
C(4) C(5) 1.348(7) yes
C(5) C(6) 1.493(8) yes
C(5) C(10) 1.513(6) yes
C(6) C(7) 1.528(7) yes
C(7) C(8) 1.532(6) yes
C(8) C(14) 1.526(6) yes
C(8) C(9) 1.550(7) yes
C(9) C(11) 1.541(6) yes
C(9) C(10) 1.545(6) yes
C(11) C(12) 1.540(6) yes
C(12) C(13) 1.526(7) yes
C(13) C(14) 1.530(6) yes
C(13) C(18) 1.536(6) yes
C(13) C(17) 1.561(6) yes
C(14) C(15) 1.515(8) yes
C(15) C(16) 1.567(7) yes
C(16) C(17) 1.549(7) yes
C(17) C(20) 1.457(8) yes
C(20) C(21) 1.176(7) yes
O(22) C(22) 1.202(7) yes
C(22) C(23) 1.503(8) yes
C(1) H(1A) 1.09 no
C(1) H(1B) 1.09 no
C(2) H(2A) 1.09 no
C(2) H(2B) 1.09 no
C(4) H(4) 1.09 no
C(6) H(6A) 1.09 no
C(6) H(6B) 1.09 no
C(7) H(7A) 1.09 no
C(7) H(7B) 1.09 no
C(8) H(8) 1.09 no
C(9) H(9) 1.09 no
C(10) H(10) 1.09 no
C(11) H(11A) 1.09 no
C(11) H(11B) 1.09 no
C(12) H(12A) 1.09 no
C(12) H(12B) 1.09 no
C(14) H(14) 1.09 no
C(15) H(15A) 1.09 no
C(15) H(15B) 1.09 no
C(16) H(16A) 1.09 no
C(16) H(16B) 1.09 no
C(18) H(18A) 1.09 no
C(18) H(18B) 1.09 no
C(18) H(18C) 1.09 no
C(21) H(21) 1.09 no
C(23) H(10A) 1.09 no
C(23) H(10B) 1.09 no
C(23) H(10C) 1.09 no

loop_
_geom_torsion_atom_site_label_1
_geom_torsion_atom_site_label_2
_geom_torsion_atom_site_label_3
_geom_torsion_atom_site_label_4
_geom_torsion
_geom_torsion_publ_flag
C(13) C(17) O(17) C(22) 172.9(5) yes
C(16) C(17) O(17) C(22) 59.2(6) yes
C(17) O(17) C(22) O(22) -0.6(9) yes
C(17) O(17) C(22) C(23) 179.9(5) yes
